data_4122668
loop_
_publ_author_name
'Erdmann, Hannes'
'An, Feng'
'Mayer, Peter'
'Ofial, Armin R.'
'Lakhdar, Sami'
'Mayr, Herbert'

_publ_section_title
;
 Structures and Reactivities of 2-Trityl- and
 2-(Triphenylsilyl)pyrrolidine-Derived Enamines: Evidence for Negative
 Hyperconjugation with the Trityl Group.
;
_journal_issue 40
_journal_name_full 'Journal of the American Chemical Society'
_journal_page_first 14263
_journal_paper_doi 10.1021/ja508065e
_journal_volume 136
_journal_year 2014
_chemical_formula_moiety 'C45 H44 N O2, B F4, 0.18(H2 O)'
_chemical_formula_sum 'C45 H44.35 B F4 N O2.18 Si'
_chemical_formula_weight 748.959
_space_group_IT_number 29
_symmetry_cell_setting orthorhombic
_symmetry_Int_Tables_number 29
_symmetry_space_group_name_Hall 'P 2c -2ac'
_symmetry_space_group_name_H-M 'P c a 21'
_atom_sites_solution_hydrogens geom
_atom_sites_solution_primary direct
_atom_sites_solution_secondary difmap
_audit_block_code C45H44NO2_BF4_H2O_qv079_mayr
_audit_creation_method 'form98_non/compatible with shelxl97-2'
_audit_update_record 14-Dec-12
_cell_angle_alpha 90.00
_cell_angle_beta 90.00
_cell_angle_gamma 90.00
_cell_formula_units_Z 8
_cell_length_a 17.8165(11)
_cell_length_b 18.3144(11)
_cell_length_c 23.5832(17)
_cell_measurement_reflns_used 129
_cell_measurement_temperature 173(2)
_cell_measurement_theta_max 18.5654
_cell_measurement_theta_min 3.4457
_cell_volume 7695.2(9)
_computing_cell_refinement 'APEX2 v2012.4-3 (Bruker AXS)'
_computing_data_collection 'Bruker Instrument Service v3.0.21'
_computing_data_reduction 'SAINT V8.18C (Bruker AXS Inc., 2011)'
_computing_structure_refinement
;
Sheldrick, G. M. (2008).
<i>Acta Cryst.</i> A<b>64</b>, 112--122.
;
_computing_structure_solution
;
A. Altomare, M. C. Burla, M. Camalli, G. L. Cascarano, C. Giacovazzo, A.
Guagliardi, A. G. G. Moliterni, G. Polidori, R. Spagna: SIR97: a new tool for
crystal structure determination and refinement; J. Appl. Crystallogr. 1999,
32, 115-119.
;
_diffrn_ambient_temperature 173(2)
_diffrn_detector_area_resol_mean 10.4167
_diffrn_measured_fraction_theta_full 0.993
_diffrn_measured_fraction_theta_max 0.993
_diffrn_measurement_device 'fixed-chi three-circle diffractometer'
_diffrn_measurement_device_type 'Bruker D8Venture'
_diffrn_measurement_method 'mix of phi and omega scans'
_diffrn_radiation_collimation 0.8_mm
_diffrn_radiation_monochromator 'focusing mirrors'
_diffrn_radiation_type 'Mo K\a'
_diffrn_radiation_wavelength 0.71073
_diffrn_reflns_av_R_equivalents 0.0674
_diffrn_reflns_av_sigmaI/netI 0.0485
_diffrn_reflns_limit_h_max 19
_diffrn_reflns_limit_h_min -18
_diffrn_reflns_limit_k_max 20
_diffrn_reflns_limit_k_min -20
_diffrn_reflns_limit_l_max 26
_diffrn_reflns_limit_l_min -26
_diffrn_reflns_number 71631
_diffrn_reflns_theta_full 23.26
_diffrn_reflns_theta_max 23.29
_diffrn_reflns_theta_min 3.04
_diffrn_source_current 50
_diffrn_source_power 2.5
_diffrn_source_type 'Bruker TXS'
_diffrn_source_voltage 50
_exptl_absorpt_coefficient_mu 0.120
_exptl_absorpt_correction_T_max 0.9009
_exptl_absorpt_correction_T_min 0.8525
_exptl_absorpt_correction_type multi-scan
_exptl_absorpt_process_details 'SADABS V2012/1 (Bruker AXS Inc.)'
_exptl_crystal_colour red
_exptl_crystal_density_diffrn 1.29296(15)
_exptl_crystal_density_method 'not measured'
_exptl_crystal_description platelet
_exptl_crystal_F_000 3150
_exptl_crystal_size_max 0.148
_exptl_crystal_size_mid 0.107
_exptl_crystal_size_min 0.036
_refine_diff_density_max 0.756
_refine_diff_density_min -0.294
_refine_diff_density_rms 0.046
_refine_ls_abs_structure_details 'Flack H D (1983), Acta Cryst. A39, 876-881'
_refine_ls_abs_structure_Flack 0.47(14)
_refine_ls_extinction_method none
_refine_ls_goodness_of_fit_ref 1.054
_refine_ls_hydrogen_treatment mixed
_refine_ls_matrix_type full
_refine_ls_number_parameters 992
_refine_ls_number_reflns 10984
_refine_ls_number_restraints 1
_refine_ls_restrained_S_all 1.054
_refine_ls_R_factor_all 0.0696
_refine_ls_R_factor_gt 0.0459
_refine_ls_shift/su_max 0.000
_refine_ls_shift/su_mean 0.000
_refine_ls_structure_factor_coef Fsqd
_refine_ls_weighting_details 'calc w=1/[\s^2^(Fo^2^)+(0.0513P)^2^+4.1659P] where P=(Fo^2^+2Fc^2^)/3'
_refine_ls_weighting_scheme calc
_refine_ls_wR_factor_gt 0.1004
_refine_ls_wR_factor_ref 0.1105
_reflns_number_gt 8824
_reflns_number_total 10984
_reflns_threshold_expression >2sigma(I)
_cod_data_source_file ja508065e_si_002.cif
_cod_data_source_block qv079
_cod_depositor_comments 'Adding full bibliography for 4122666--4122670.cif.'
_cod_database_code 4122668

loop_
_symmetry_equiv_pos_as_xyz
'x, y, z'
'-x, -y, z+1/2'
'-x+1/2, y, z+1/2'
'x+1/2, -y, z'

loop_
_atom_site_label
_atom_site_type_symbol
_atom_site_fract_x
_atom_site_fract_y
_atom_site_fract_z
_atom_site_U_iso_or_equiv
_atom_site_adp_type
_atom_site_occupancy
_atom_site_symmetry_multiplicity
_atom_site_calc_flag
_atom_site_refinement_flags
_atom_site_disorder_assembly
_atom_site_disorder_group
Si1 Si 0.49565(6) 0.48186(6) 0.38896(4) 0.0263(3) Uani 1 1 d . . .
O1 O 0.38688(18) 0.63364(16) 0.08497(16) 0.0581(9) Uani 1 1 d . . .
O2 O 0.30931(14) 0.14736(13) 0.01584(11) 0.0316(6) Uani 1 1 d . . .
N1 N 0.38452(17) 0.46650(17) 0.30280(13) 0.0255(8) Uani 1 1 d . . .
C1 C 0.4332(2) 0.5229(2) 0.33119(16) 0.0273(9) Uani 1 1 d . B .
H1 H 0.4653 0.5474 0.3021 0.033 Uiso 1 1 calc R A 1
C2A C 0.3748(2) 0.5780(2) 0.35429(18) 0.0330(10) Uani 0.430(14) 1 d P B 1
H2A H 0.3665 0.6182 0.3270 0.040 Uiso 0.430(14) 1 calc PR B 1
H2B H 0.3916 0.5989 0.3909 0.040 Uiso 0.430(14) 1 calc PR B 1
C3A C 0.3024(5) 0.5319(6) 0.3621(7) 0.039(4) Uani 0.430(14) 1 d P B 1
H3A H 0.3025 0.5071 0.3994 0.046 Uiso 0.430(14) 1 calc PR B 1
H3B H 0.2572 0.5632 0.3594 0.046 Uiso 0.430(14) 1 calc PR B 1
C4A C 0.3039(2) 0.4786(2) 0.31604(18) 0.0343(10) Uani 0.430(14) 1 d P B 1
H4A H 0.2771 0.4977 0.2824 0.041 Uiso 0.430(14) 1 calc PR B 1
H4B H 0.2798 0.4324 0.3280 0.041 Uiso 0.430(14) 1 calc PR B 1
C2B C 0.3748(2) 0.5780(2) 0.35429(18) 0.0330(10) Uani 0.570(14) 1 d P B 2
H2C H 0.3682 0.5720 0.3957 0.040 Uiso 0.570(14) 1 calc PR B 2
H2D H 0.3907 0.6288 0.3464 0.040 Uiso 0.570(14) 1 calc PR B 2
C3B C 0.3056(4) 0.5606(4) 0.3242(4) 0.027(2) Uani 0.570(14) 1 d P B 2
H3C H 0.3045 0.5857 0.2870 0.033 Uiso 0.570(14) 1 calc PR B 2
H3D H 0.2615 0.5767 0.3465 0.033 Uiso 0.570(14) 1 calc PR B 2
C4B C 0.3039(2) 0.4786(2) 0.31604(18) 0.0343(10) Uani 0.570(14) 1 d P B 2
H4C H 0.2884 0.4528 0.3510 0.041 Uiso 0.570(14) 1 calc PR B 2
H4D H 0.2709 0.4641 0.2842 0.041 Uiso 0.570(14) 1 calc PR B 2
C5 C 0.4110(2) 0.4180(2) 0.26980(18) 0.0304(10) Uani 1 1 d . B .
H5 H 0.4635 0.4208 0.2630 0.036 Uiso 1 1 calc R . .
C6 C 0.3710(2) 0.35759(19) 0.24037(17) 0.0277(9) Uani 1 1 d . . .
H6 H 0.3172 0.3716 0.2349 0.033 Uiso 1 1 calc R B .
C7 C 0.3752(2) 0.2916(2) 0.27937(17) 0.0300(10) Uani 1 1 d . B .
C8 C 0.3125(2) 0.2721(2) 0.31030(16) 0.0306(10) Uani 1 1 d . . .
H8 H 0.2671 0.2985 0.3052 0.037 Uiso 1 1 calc R B .
C9 C 0.3144(3) 0.2142(2) 0.34898(19) 0.0433(12) Uani 1 1 d . B .
H9 H 0.2705 0.2002 0.3691 0.052 Uiso 1 1 calc R . .
C10 C 0.3811(3) 0.1779(2) 0.3574(2) 0.0460(12) Uani 1 1 d . . .
H10 H 0.3831 0.1387 0.3837 0.055 Uiso 1 1 calc R B .
C11 C 0.4442(3) 0.1974(2) 0.32849(19) 0.0453(13) Uani 1 1 d . B .
H11 H 0.4899 0.1721 0.3351 0.054 Uiso 1 1 calc R . .
C12 C 0.4419(2) 0.2551(2) 0.28885(19) 0.0407(11) Uani 1 1 d . . .
H12 H 0.4860 0.2687 0.2688 0.049 Uiso 1 1 calc R B .
C13 C 0.4095(2) 0.35043(19) 0.18129(17) 0.0275(9) Uani 1 1 d . B .
H13 H 0.4638 0.3405 0.1885 0.033 Uiso 1 1 calc R . .
C14 C 0.4049(2) 0.4248(2) 0.15296(17) 0.0296(10) Uani 1 1 d . . .
C15 C 0.4691(2) 0.4655(2) 0.14141(17) 0.0348(11) Uani 1 1 d . B .
H15 H 0.5168 0.4452 0.1499 0.042 Uiso 1 1 calc R . .
C16 C 0.4654(3) 0.5354(2) 0.11764(18) 0.0381(11) Uani 1 1 d . . .
H16 H 0.5100 0.5617 0.1094 0.046 Uiso 1 1 calc R B .
C17 C 0.3976(3) 0.5648(2) 0.1067(2) 0.0443(12) Uani 1 1 d . B .
C18 C 0.3318(3) 0.5264(2) 0.1195(2) 0.0485(13) Uani 1 1 d . . .
H18 H 0.2843 0.5484 0.1132 0.058 Uiso 1 1 calc R B .
C19 C 0.3361(2) 0.4571(2) 0.14123(19) 0.0395(11) Uani 1 1 d . B .
H19 H 0.2912 0.4308 0.1484 0.047 Uiso 1 1 calc R . .
C20 C 0.4520(3) 0.6741(2) 0.0708(2) 0.0574(14) Uani 1 1 d . . .
H20A H 0.4815 0.6833 0.1051 0.086 Uiso 1 1 calc R . .
H20B H 0.4373 0.7207 0.0537 0.086 Uiso 1 1 calc R . .
H20C H 0.4823 0.6463 0.0437 0.086 Uiso 1 1 calc R . .
C21 C 0.3813(2) 0.29025(19) 0.14276(16) 0.0229(9) Uani 1 1 d . . .
C22 C 0.4328(2) 0.2578(2) 0.10582(17) 0.0292(10) Uani 1 1 d . B .
H22 H 0.4844 0.2697 0.1098 0.035 Uiso 1 1 calc R . .
C23 C 0.4120(2) 0.20932(19) 0.06390(16) 0.0261(9) Uani 1 1 d . . .
H23 H 0.4487 0.1882 0.0397 0.031 Uiso 1 1 calc R B .
C24 C 0.3374(2) 0.19210(19) 0.05767(16) 0.0261(9) Uani 1 1 d . B .
C25 C 0.2849(2) 0.22012(19) 0.09522(16) 0.0281(10) Uani 1 1 d . . .
H25 H 0.2339 0.2056 0.0923 0.034 Uiso 1 1 calc R B .
C26 C 0.3066(2) 0.2695(2) 0.13718(17) 0.0290(10) Uani 1 1 d . B .
H26 H 0.2699 0.2892 0.1622 0.035 Uiso 1 1 calc R . .
C27 C 0.3589(2) 0.1300(2) -0.03001(15) 0.0316(10) Uani 1 1 d . . .
H27A H 0.3787 0.1752 -0.0465 0.047 Uiso 1 1 calc R . .
H27B H 0.3314 0.1027 -0.0591 0.047 Uiso 1 1 calc R . .
H27C H 0.4006 0.1002 -0.0158 0.047 Uiso 1 1 calc R . .
C28 C 0.5538(2) 0.5592(2) 0.41623(17) 0.0283(9) Uani 1 1 d . . .
C29 C 0.5755(2) 0.6150(2) 0.37988(19) 0.0356(11) Uani 1 1 d . . .
H29 H 0.5563 0.6159 0.3423 0.043 Uiso 1 1 calc R . .
C30 C 0.6247(2) 0.6697(2) 0.39721(19) 0.0380(11) Uani 1 1 d . . .
H30 H 0.6386 0.7077 0.3719 0.046 Uiso 1 1 calc R . .
C31 C 0.6531(2) 0.6680(2) 0.4517(2) 0.0393(11) Uani 1 1 d . . .
H31 H 0.6873 0.7047 0.4638 0.047 Uiso 1 1 calc R . .
C32 C 0.6322(2) 0.6136(2) 0.48834(19) 0.0404(11) Uani 1 1 d . . .
H32 H 0.6509 0.6135 0.5260 0.048 Uiso 1 1 calc R . .
C33 C 0.5841(2) 0.5592(2) 0.47086(18) 0.0351(11) Uani 1 1 d . . .
H33 H 0.5714 0.5210 0.4964 0.042 Uiso 1 1 calc R . .
C34 C 0.4331(2) 0.4396(2) 0.44364(16) 0.0228(9) Uani 1 1 d . . .
C35 C 0.4119(2) 0.4757(2) 0.49359(17) 0.0287(10) Uani 1 1 d . . .
H35 H 0.4310 0.5233 0.5006 0.034 Uiso 1 1 calc R . .
C36 C 0.3642(2) 0.4443(2) 0.53305(17) 0.0316(10) Uani 1 1 d . . .
H36 H 0.3517 0.4698 0.5668 0.038 Uiso 1 1 calc R . .
C37 C 0.3347(2) 0.3757(2) 0.52304(19) 0.0345(10) Uani 1 1 d . . .
H37 H 0.3020 0.3539 0.5500 0.041 Uiso 1 1 calc R . .
C38 C 0.3530(2) 0.3385(2) 0.47330(19) 0.0359(11) Uani 1 1 d . . .
H38 H 0.3323 0.2916 0.4662 0.043 Uiso 1 1 calc R . .
C39 C 0.4017(2) 0.3702(2) 0.43383(17) 0.0313(10) Uani 1 1 d . . .
H39 H 0.4138 0.3445 0.4000 0.038 Uiso 1 1 calc R . .
C40 C 0.5589(2) 0.4095(2) 0.35841(17) 0.0295(10) Uani 1 1 d . . .
C41 C 0.5955(2) 0.4208(2) 0.30680(18) 0.0338(10) Uani 1 1 d . . .
H41 H 0.5896 0.4661 0.2876 0.041 Uiso 1 1 calc R . .
C42 C 0.6402(2) 0.3671(3) 0.2831(2) 0.0439(12) Uani 1 1 d . . .
H42 H 0.6638 0.3751 0.2475 0.053 Uiso 1 1 calc R . .
C43 C 0.6504(3) 0.3023(3) 0.3111(2) 0.0496(13) Uani 1 1 d . . .
H43 H 0.6801 0.2650 0.2944 0.060 Uiso 1 1 calc R . .
C44 C 0.6178(2) 0.2907(2) 0.3637(2) 0.0447(12) Uani 1 1 d . . .
H44 H 0.6265 0.2465 0.3837 0.054 Uiso 1 1 calc R . .
C45 C 0.5726(2) 0.3439(2) 0.38651(19) 0.0358(11) Uani 1 1 d . . .
H45 H 0.5501 0.3358 0.4225 0.043 Uiso 1 1 calc R . .
Si2 Si 0.99754(6) 0.00040(6) 0.17524(5) 0.0247(2) Uani 1 1 d . . .
O3 O 0.89185(15) -0.13565(14) 0.51428(13) 0.0424(8) Uani 1 1 d . . .
O4 O 0.81297(18) 0.38135(17) 0.50561(16) 0.0618(9) Uani 1 1 d . . .
N2 N 0.88965(18) 0.01467(16) 0.26444(14) 0.0257(8) Uani 1 1 d . . .
C46 C 0.9336(2) -0.04125(19) 0.23311(17) 0.0255(9) Uani 1 1 d . . .
H46 H 0.9653 -0.0690 0.2606 0.031 Uiso 1 1 calc R . .
C47 C 0.8738(2) -0.09230(19) 0.20891(18) 0.0290(10) Uani 1 1 d . . .
H47A H 0.8624 -0.1323 0.2358 0.035 Uiso 1 1 calc R . .
H47B H 0.8906 -0.1138 0.1725 0.035 Uiso 1 1 calc R . .
C48 C 0.8047(2) -0.0429(2) 0.20002(17) 0.0325(10) Uani 1 1 d . . .
H48A H 0.8075 -0.0175 0.1630 0.039 Uiso 1 1 calc R . .
H48B H 0.7578 -0.0719 0.2015 0.039 Uiso 1 1 calc R . .
C49 C 0.8079(2) 0.0117(2) 0.24901(18) 0.0325(10) Uani 1 1 d . . .
H49A H 0.7896 0.0603 0.2369 0.039 Uiso 1 1 calc R . .
H49B H 0.7773 -0.0053 0.2815 0.039 Uiso 1 1 calc R . .
C50 C 0.9177(2) 0.0589(2) 0.30065(16) 0.0288(10) Uani 1 1 d . . .
H50 H 0.9691 0.0521 0.3099 0.035 Uiso 1 1 calc R . .
C51 C 0.8778(2) 0.1200(2) 0.32993(17) 0.0306(10) Uani 1 1 d . . .
H51 H 0.8234 0.1077 0.3341 0.037 Uiso 1 1 calc R . .
C52 C 0.8866(2) 0.1867(2) 0.29217(17) 0.0316(10) Uani 1 1 d . . .
C53 C 0.9567(3) 0.2210(2) 0.28578(18) 0.0427(12) Uani 1 1 d . . .
H53 H 0.9993 0.2029 0.3055 0.051 Uiso 1 1 calc R . .
C54 C 0.9635(3) 0.2813(2) 0.2507(2) 0.0532(13) Uani 1 1 d . . .
H54 H 1.0109 0.3042 0.2461 0.064 Uiso 1 1 calc R . .
C55 C 0.9019(3) 0.3079(2) 0.2225(2) 0.0591(16) Uani 1 1 d . . .
H55 H 0.9070 0.3498 0.1991 0.071 Uiso 1 1 calc R . .
C56 C 0.8321(3) 0.2744(2) 0.22762(19) 0.0509(13) Uani 1 1 d . . .
H56 H 0.7899 0.2929 0.2076 0.061 Uiso 1 1 calc R . .
C57 C 0.8250(3) 0.2134(2) 0.26247(18) 0.0393(11) Uani 1 1 d . . .
H57 H 0.7778 0.1899 0.2660 0.047 Uiso 1 1 calc R . .
C58 C 0.9136(2) 0.1301(2) 0.38895(17) 0.0292(10) Uani 1 1 d . . .
H58 H 0.9683 0.1388 0.3823 0.035 Uiso 1 1 calc R . .
C59 C 0.9082(2) 0.05881(19) 0.42285(17) 0.0251(9) Uani 1 1 d . . .
C60 C 0.9705(2) 0.0147(2) 0.42981(17) 0.0291(10) Uani 1 1 d . . .
H60 H 1.0169 0.0298 0.4137 0.035 Uiso 1 1 calc R . .
C61 C 0.9681(2) -0.0502(2) 0.45912(17) 0.0322(10) Uani 1 1 d . . .
H61 H 1.0119 -0.0795 0.4626 0.039 Uiso 1 1 calc R . .
C62 C 0.9009(2) -0.0724(2) 0.48359(18) 0.0314(10) Uani 1 1 d . . .
C63 C 0.8369(2) -0.0291(2) 0.47766(17) 0.0304(10) Uani 1 1 d . . .
H63 H 0.7909 -0.0435 0.4947 0.036 Uiso 1 1 calc R . .
C64 C 0.8410(2) 0.0344(2) 0.44710(17) 0.0286(10) Uani 1 1 d . . .
H64 H 0.7968 0.0627 0.4422 0.034 Uiso 1 1 calc R . .
C65 C 0.9561(2) -0.1826(2) 0.5188(2) 0.0458(12) Uani 1 1 d . . .
H65A H 0.9732 -0.1963 0.4808 0.069 Uiso 1 1 calc R . .
H65B H 0.9424 -0.2267 0.5400 0.069 Uiso 1 1 calc R . .
H65C H 0.9965 -0.1569 0.5387 0.069 Uiso 1 1 calc R . .
C66 C 0.8846(2) 0.19659(19) 0.42036(16) 0.0246(9) Uani 1 1 d . . .
C67 C 0.9337(2) 0.2411(2) 0.44985(16) 0.0274(10) Uani 1 1 d . . .
H67 H 0.9858 0.2303 0.4493 0.033 Uiso 1 1 calc R . .
C68 C 0.9089(2) 0.3009(2) 0.48005(19) 0.0372(11) Uani 1 1 d . . .
H68 H 0.9431 0.3295 0.5015 0.045 Uiso 1 1 calc R . .
C69 C 0.8332(3) 0.3185(2) 0.4787(2) 0.0424(12) Uani 1 1 d . . .
C70 C 0.7838(2) 0.2751(2) 0.45115(19) 0.0405(11) Uani 1 1 d . . .
H70 H 0.7317 0.2861 0.4523 0.049 Uiso 1 1 calc R . .
C71 C 0.8087(2) 0.2148(2) 0.42139(17) 0.0307(10) Uani 1 1 d . . .
H71 H 0.7736 0.1854 0.4014 0.037 Uiso 1 1 calc R . .
C72 C 0.7392(3) 0.4118(3) 0.4906(2) 0.0713(16) Uani 1 1 d . . .
H72A H 0.7350 0.4153 0.4492 0.107 Uiso 1 1 calc R . .
H72B H 0.7340 0.4605 0.5073 0.107 Uiso 1 1 calc R . .
H72C H 0.6996 0.3799 0.5052 0.107 Uiso 1 1 calc R . .
C73 C 1.0532(2) -0.0786(2) 0.14908(17) 0.0274(10) Uani 1 1 d . . .
C74 C 1.0756(2) -0.1349(2) 0.18582(18) 0.0360(11) Uani 1 1 d . . .
H74 H 1.0600 -0.1329 0.2243 0.043 Uiso 1 1 calc R . .
C75 C 1.1193(2) -0.1931(2) 0.1686(2) 0.0433(11) Uani 1 1 d . . .
H75 H 1.1330 -0.2304 0.1946 0.052 Uiso 1 1 calc R . .
C76 C 1.1430(2) -0.1961(2) 0.11214(18) 0.0399(11) Uani 1 1 d . . .
H76 H 1.1726 -0.2360 0.0993 0.048 Uiso 1 1 calc R . .
C77 C 1.1237(2) -0.1419(2) 0.07550(18) 0.0357(11) Uani 1 1 d . . .
H77 H 1.1407 -0.1440 0.0373 0.043 Uiso 1 1 calc R . .
C78 C 1.0797(2) -0.0836(2) 0.09275(17) 0.0309(10) Uani 1 1 d . . .
H78 H 1.0672 -0.0464 0.0663 0.037 Uiso 1 1 calc R . .
C79 C 1.0610(2) 0.07272(19) 0.20459(17) 0.0257(9) Uani 1 1 d . . .
C80 C 1.0991(2) 0.0639(2) 0.25672(17) 0.0291(10) Uani 1 1 d . . .
H80 H 1.0931 0.0200 0.2777 0.035 Uiso 1 1 calc R . .
C81 C 1.1451(2) 0.1189(2) 0.27766(19) 0.0358(11) Uani 1 1 d . . .
H81 H 1.1692 0.1129 0.3133 0.043 Uiso 1 1 calc R . .
C82 C 1.1559(2) 0.1822(2) 0.2471(2) 0.0403(11) Uani 1 1 d . . .
H82 H 1.1875 0.2197 0.2615 0.048 Uiso 1 1 calc R . .
C83 C 1.1206(2) 0.1909(2) 0.19515(19) 0.0371(11) Uani 1 1 d . . .
H83 H 1.1280 0.2345 0.1740 0.044 Uiso 1 1 calc R . .
C84 C 1.0749(2) 0.13670(19) 0.17417(18) 0.0283(9) Uani 1 1 d . . .
H84 H 1.0522 0.1430 0.1381 0.034 Uiso 1 1 calc R . .
C85 C 0.9334(2) 0.04491(19) 0.12306(16) 0.0252(9) Uani 1 1 d . . .
C86 C 0.9014(2) 0.1130(2) 0.13631(17) 0.0290(10) Uani 1 1 d . . .
H86 H 0.9159 0.1369 0.1704 0.035 Uiso 1 1 calc R . .
C87 C 0.8497(2) 0.1460(2) 0.10137(18) 0.0337(10) Uani 1 1 d . . .
H87 H 0.8288 0.1919 0.1114 0.040 Uiso 1 1 calc R . .
C88 C 0.8283(2) 0.1124(2) 0.05213(17) 0.0331(10) Uani 1 1 d . . .
H88 H 0.7927 0.1352 0.0279 0.040 Uiso 1 1 calc R . .
C89 C 0.8584(2) 0.0451(2) 0.03748(17) 0.0302(10) Uani 1 1 d . . .
H89 H 0.8436 0.0221 0.0031 0.036 Uiso 1 1 calc R . .
C90 C 0.9101(2) 0.0111(2) 0.07285(16) 0.0258(9) Uani 1 1 d . . .
H90 H 0.9297 -0.0354 0.0629 0.031 Uiso 1 1 calc R . .
F1 F 0.12556(15) 0.37196(13) 0.15845(10) 0.0494(7) Uani 1 1 d . . .
F2 F 0.18320(13) 0.37732(13) 0.24284(11) 0.0487(7) Uani 1 1 d . . .
F3 F 0.16470(15) 0.48127(12) 0.19213(13) 0.0636(9) Uani 1 1 d . . .
F4 F 0.06654(12) 0.42398(11) 0.23296(10) 0.0355(6) Uani 1 1 d . . .
B1 B 0.1350(3) 0.4141(2) 0.2065(2) 0.0314(12) Uani 1 1 d . . .
F5 F 0.57174(12) 0.07568(12) 0.33925(10) 0.0356(6) Uani 1 1 d . . .
F6 F 0.69184(13) 0.11174(13) 0.32497(10) 0.0431(6) Uani 1 1 d . . .
F7 F 0.64146(13) 0.11888(12) 0.41302(10) 0.0422(6) Uani 1 1 d . . .
F8 F 0.66804(16) 0.00816(13) 0.37481(12) 0.0569(8) Uani 1 1 d . . .
B2 B 0.6434(3) 0.0787(2) 0.3630(2) 0.0295(12) Uani 1 1 d . . .
O5 O 0.8489(9) 0.3795(8) 0.6309(7) 0.122(8) Uiso 0.356(14) 1 d P . .

loop_
_atom_site_aniso_label
_atom_site_aniso_U_11
_atom_site_aniso_U_22
_atom_site_aniso_U_33
_atom_site_aniso_U_23
_atom_site_aniso_U_13
_atom_site_aniso_U_12
Si1 0.0224(6) 0.0326(6) 0.0237(6) -0.0058(5) -0.0010(5) -0.0015(5)
O1 0.052(2) 0.0344(17) 0.087(3) 0.0106(17) 0.0050(18) -0.0172(16)
O2 0.0362(15) 0.0340(15) 0.0246(14) -0.0108(12) -0.0003(13) -0.0056(13)
N1 0.0267(19) 0.0280(17) 0.0218(18) -0.0071(15) -0.0012(15) -0.0005(15)
C1 0.027(2) 0.030(2) 0.025(2) -0.0088(17) -0.0011(18) -0.0065(18)
C2A 0.034(3) 0.031(2) 0.034(3) -0.0064(19) 0.001(2) 0.0042(19)
C3A 0.019(6) 0.039(7) 0.058(10) -0.006(7) -0.007(5) 0.012(5)
C4A 0.026(2) 0.039(2) 0.038(3) -0.004(2) 0.003(2) 0.0021(19)
C2B 0.034(3) 0.031(2) 0.034(3) -0.0064(19) 0.001(2) 0.0042(19)
C3B 0.025(4) 0.031(5) 0.026(5) 0.000(4) -0.001(3) 0.006(3)
C4B 0.026(2) 0.039(2) 0.038(3) -0.004(2) 0.003(2) 0.0021(19)
C5 0.021(2) 0.041(2) 0.029(2) -0.004(2) 0.0005(18) 0.0023(19)
C6 0.020(2) 0.031(2) 0.032(2) -0.0081(18) -0.0052(18) 0.0011(17)
C7 0.031(3) 0.026(2) 0.032(2) -0.0095(18) -0.011(2) 0.0033(19)
C8 0.033(2) 0.030(2) 0.029(2) 0.0018(18) -0.004(2) -0.0027(18)
C9 0.047(3) 0.045(3) 0.038(3) 0.004(2) -0.019(2) -0.009(2)
C10 0.062(3) 0.039(3) 0.036(3) -0.002(2) -0.024(3) -0.002(2)
C11 0.049(3) 0.044(3) 0.042(3) -0.014(2) -0.026(3) 0.014(2)
C12 0.039(3) 0.040(3) 0.043(3) -0.012(2) -0.004(2) 0.003(2)
C13 0.018(2) 0.034(2) 0.031(2) -0.0089(18) -0.0016(18) 0.0007(17)
C14 0.022(2) 0.032(2) 0.035(3) -0.0133(18) 0.0059(18) -0.0059(19)
C15 0.029(3) 0.044(3) 0.031(2) -0.019(2) 0.005(2) -0.007(2)
C16 0.034(3) 0.045(3) 0.035(3) -0.018(2) 0.012(2) -0.019(2)
C17 0.041(3) 0.033(3) 0.059(3) -0.005(2) -0.001(2) -0.008(2)
C18 0.028(3) 0.042(3) 0.075(4) 0.005(2) -0.003(2) -0.003(2)
C19 0.027(3) 0.031(2) 0.061(3) -0.002(2) 0.009(2) -0.013(2)
C20 0.059(3) 0.038(3) 0.075(4) 0.007(2) 0.017(3) -0.018(2)
C21 0.022(2) 0.023(2) 0.024(2) -0.0005(16) -0.0043(17) 0.0012(17)
C22 0.024(2) 0.032(2) 0.032(2) 0.0007(18) 0.0006(19) -0.0010(18)
C23 0.024(2) 0.024(2) 0.030(2) -0.0063(17) 0.0029(18) 0.0034(17)
C24 0.029(2) 0.023(2) 0.027(2) -0.0026(18) -0.0057(19) -0.0020(17)
C25 0.024(2) 0.025(2) 0.035(2) -0.0023(18) -0.0092(19) -0.0051(17)
C26 0.024(2) 0.029(2) 0.034(2) -0.0026(18) 0.0004(19) 0.0034(18)
C27 0.043(3) 0.031(2) 0.021(2) -0.0076(18) 0.0059(19) -0.0019(18)
C28 0.025(2) 0.037(2) 0.023(2) -0.0058(19) 0.0015(19) -0.0001(18)
C29 0.032(3) 0.045(3) 0.031(3) -0.013(2) 0.002(2) -0.007(2)
C30 0.033(3) 0.041(3) 0.041(3) -0.009(2) 0.003(2) -0.012(2)
C31 0.022(2) 0.047(3) 0.049(3) -0.022(2) -0.004(2) -0.006(2)
C32 0.035(3) 0.053(3) 0.033(3) -0.007(2) -0.008(2) -0.009(2)
C33 0.027(2) 0.047(3) 0.032(3) -0.008(2) -0.005(2) -0.004(2)
C34 0.015(2) 0.032(2) 0.021(2) -0.0027(17) -0.0050(17) 0.0004(17)
C35 0.029(2) 0.027(2) 0.029(3) -0.0038(18) -0.007(2) -0.0005(19)
C36 0.031(3) 0.037(2) 0.027(2) -0.0021(18) 0.003(2) 0.0023(19)
C37 0.023(2) 0.043(3) 0.038(3) 0.006(2) -0.0016(19) -0.0039(19)
C38 0.027(3) 0.034(2) 0.046(3) 0.000(2) -0.001(2) -0.0034(19)
C39 0.029(2) 0.037(2) 0.027(2) -0.0068(19) -0.0056(19) -0.0017(19)
C40 0.023(2) 0.037(2) 0.029(2) -0.0089(19) -0.003(2) 0.0002(18)
C41 0.023(2) 0.045(3) 0.034(3) -0.014(2) -0.002(2) -0.0005(19)
C42 0.029(3) 0.061(3) 0.042(3) -0.005(2) 0.002(2) 0.010(2)
C43 0.033(3) 0.057(3) 0.059(3) -0.013(3) -0.003(2) 0.019(2)
C44 0.036(3) 0.050(3) 0.049(3) 0.002(2) -0.011(2) 0.014(2)
C45 0.034(3) 0.043(3) 0.030(2) -0.003(2) -0.011(2) 0.006(2)
Si2 0.0229(6) 0.0293(5) 0.0220(6) -0.0008(4) -0.0001(5) -0.0052(5)
O3 0.0377(17) 0.0365(17) 0.053(2) 0.0054(15) -0.0077(15) 0.0066(14)
O4 0.049(2) 0.051(2) 0.085(3) -0.0300(19) 0.0044(19) -0.0005(17)
N2 0.0211(19) 0.0283(18) 0.0276(19) 0.0008(15) 0.0023(16) -0.0083(14)
C46 0.023(2) 0.0213(19) 0.032(2) 0.0021(17) 0.0015(18) 0.0005(17)
C47 0.032(2) 0.028(2) 0.027(2) 0.0003(17) 0.0018(19) -0.0078(18)
C48 0.031(3) 0.037(2) 0.029(2) -0.0019(19) 0.001(2) -0.0109(19)
C49 0.018(2) 0.039(2) 0.041(3) -0.0066(19) 0.003(2) -0.0043(18)
C50 0.027(2) 0.036(2) 0.024(2) -0.0011(19) 0.0098(19) 0.0003(19)
C51 0.029(2) 0.036(2) 0.027(2) -0.0043(19) 0.0059(19) -0.0085(19)
C52 0.038(3) 0.030(2) 0.026(2) -0.0051(18) 0.014(2) -0.003(2)
C53 0.046(3) 0.042(3) 0.041(3) -0.006(2) 0.023(2) -0.012(2)
C54 0.069(4) 0.037(3) 0.055(3) 0.000(2) 0.024(3) -0.010(3)
C55 0.093(4) 0.032(3) 0.053(4) 0.000(2) 0.041(3) -0.001(3)
C56 0.070(4) 0.045(3) 0.038(3) -0.001(2) 0.012(3) 0.019(3)
C57 0.052(3) 0.032(2) 0.034(3) 0.001(2) 0.020(2) 0.001(2)
C58 0.013(2) 0.042(2) 0.032(2) -0.011(2) 0.0035(18) -0.0045(18)
C59 0.021(2) 0.031(2) 0.024(2) -0.0035(17) -0.0018(18) -0.0007(17)
C60 0.017(2) 0.044(2) 0.026(2) -0.008(2) -0.0020(18) -0.0037(18)
C61 0.032(3) 0.029(2) 0.036(2) -0.0105(19) -0.006(2) 0.0077(19)
C62 0.031(2) 0.029(2) 0.034(2) 0.0007(19) -0.006(2) -0.0007(19)
C63 0.018(2) 0.036(2) 0.037(2) -0.002(2) 0.0002(18) 0.0027(18)
C64 0.017(2) 0.032(2) 0.037(2) -0.0029(19) -0.0011(18) 0.0038(18)
C65 0.045(3) 0.037(3) 0.055(3) -0.003(2) -0.016(2) 0.014(2)
C66 0.023(2) 0.029(2) 0.022(2) 0.0037(18) -0.0012(18) -0.0024(17)
C67 0.021(2) 0.029(2) 0.032(2) 0.0074(19) 0.0026(19) -0.0032(17)
C68 0.038(3) 0.029(2) 0.045(3) -0.006(2) -0.003(2) -0.010(2)
C69 0.047(3) 0.023(2) 0.057(3) -0.016(2) 0.015(2) -0.002(2)
C70 0.026(2) 0.034(2) 0.061(3) -0.001(2) 0.007(2) -0.005(2)
C71 0.026(2) 0.029(2) 0.037(2) -0.0025(19) 0.005(2) -0.0057(18)
C72 0.053(3) 0.080(4) 0.081(4) -0.038(3) 0.008(3) 0.007(3)
C73 0.018(2) 0.039(2) 0.026(2) -0.0006(18) -0.0002(18) -0.0035(18)
C74 0.039(3) 0.045(3) 0.024(2) 0.0017(19) 0.006(2) 0.004(2)
C75 0.044(3) 0.045(3) 0.041(3) 0.007(2) 0.002(2) 0.015(2)
C76 0.031(3) 0.051(3) 0.038(3) -0.003(2) 0.002(2) 0.010(2)
C77 0.027(2) 0.053(3) 0.026(2) -0.004(2) 0.0056(19) 0.004(2)
C78 0.021(2) 0.045(2) 0.026(2) 0.0041(19) -0.0014(19) -0.0059(19)
C79 0.018(2) 0.033(2) 0.026(2) -0.0021(18) 0.0018(18) -0.0005(17)
C80 0.023(2) 0.030(2) 0.035(3) 0.0006(18) 0.001(2) -0.0015(18)
C81 0.032(3) 0.042(3) 0.033(3) -0.011(2) -0.006(2) -0.006(2)
C82 0.025(2) 0.043(3) 0.053(3) -0.014(2) 0.005(2) -0.011(2)
C83 0.030(3) 0.034(2) 0.047(3) 0.003(2) 0.004(2) -0.0085(19)
C84 0.021(2) 0.035(2) 0.029(2) -0.0024(19) 0.0022(19) -0.0092(18)
C85 0.028(2) 0.023(2) 0.025(2) 0.0019(18) 0.0050(19) -0.0047(17)
C86 0.019(2) 0.042(3) 0.026(2) -0.0041(19) 0.0046(18) -0.0080(19)
C87 0.028(2) 0.034(2) 0.039(3) -0.002(2) 0.009(2) 0.0054(19)
C88 0.028(2) 0.045(3) 0.026(2) 0.001(2) -0.010(2) 0.0057(19)
C89 0.029(2) 0.036(2) 0.026(2) -0.0001(18) 0.0002(19) -0.0023(19)
C90 0.023(2) 0.032(2) 0.022(2) -0.0030(17) 0.0007(18) -0.0062(18)
F1 0.0611(17) 0.0528(15) 0.0341(15) -0.0031(12) -0.0034(13) 0.0189(13)
F2 0.0357(15) 0.0554(15) 0.0551(17) -0.0006(13) -0.0198(13) 0.0105(12)
F3 0.0553(19) 0.0375(15) 0.098(2) 0.0071(14) 0.0392(17) -0.0041(13)
F4 0.0243(13) 0.0411(13) 0.0410(15) 0.0020(11) 0.0074(11) -0.0017(10)
B1 0.028(3) 0.029(3) 0.037(3) 0.000(2) 0.000(2) 0.001(2)
F5 0.0230(13) 0.0433(13) 0.0404(15) -0.0006(11) -0.0035(11) -0.0007(10)
F6 0.0323(14) 0.0580(15) 0.0389(15) -0.0010(12) 0.0115(12) -0.0086(11)
F7 0.0484(15) 0.0522(15) 0.0260(14) -0.0009(11) -0.0005(11) -0.0096(12)
F8 0.066(2) 0.0379(14) 0.0666(19) 0.0109(13) -0.0298(15) 0.0053(13)
B2 0.023(3) 0.036(3) 0.030(3) 0.005(2) -0.005(2) -0.005(2)

loop_
_atom_type_symbol
_atom_type_description
_atom_type_scat_dispersion_real
_atom_type_scat_dispersion_imag
_atom_type_scat_source
C C 0.0033 0.0016 'International Tables Vol C Tables 4.2.6.8 and 6.1.1.4'
H H 0.0000 0.0000 'International Tables Vol C Tables 4.2.6.8 and 6.1.1.4'
B B 0.0013 0.0007 'International Tables Vol C Tables 4.2.6.8 and 6.1.1.4'
F F 0.0171 0.0103 'International Tables Vol C Tables 4.2.6.8 and 6.1.1.4'
N N 0.0061 0.0033 'International Tables Vol C Tables 4.2.6.8 and 6.1.1.4'
O O 0.0106 0.0060 'International Tables Vol C Tables 4.2.6.8 and 6.1.1.4'
Si Si 0.0817 0.0704 'International Tables Vol C Tables 4.2.6.8 and 6.1.1.4'

loop_
_geom_angle_atom_site_label_1
_geom_angle_atom_site_label_2
_geom_angle_atom_site_label_3
_geom_angle
C28 Si1 C34 113.96(18)
C28 Si1 C40 109.48(17)
C34 Si1 C40 109.20(18)
C28 Si1 C1 105.64(17)
C34 Si1 C1 107.88(17)
C40 Si1 C1 110.63(17)
C17 O1 C20 117.0(4)
C24 O2 C27 116.7(3)
C5 N1 C4A 126.3(3)
C5 N1 C1 122.5(3)
C4A N1 C1 111.2(3)
N1 C1 C2A 102.5(3)
N1 C1 Si1 112.5(2)
C2A C1 Si1 113.3(3)
N1 C1 H1 109.4
C2A C1 H1 109.4
Si1 C1 H1 109.4
C1 C2A C3A 104.2(4)
C1 C2A H2A 110.9
C3A C2A H2A 110.9
C1 C2A H2B 110.9
C3A C2A H2B 110.9
H2A C2A H2B 108.9
C4A C3A C2A 105.0(9)
C4A C3A H3A 110.7
C2A C3A H3A 110.7
C4A C3A H3B 110.7
C2A C3A H3B 110.7
H3A C3A H3B 108.8
C3A C4A N1 105.9(5)
C3A C4A H4A 110.6
N1 C4A H4A 110.6
C3A C4A H4B 110.6
N1 C4A H4B 110.6
H4A C4A H4B 108.7
H3C C3B H3D 108.5
N1 C5 C6 128.8(4)
N1 C5 H5 115.6
C6 C5 H5 115.6
C5 C6 C7 106.6(3)
C5 C6 C13 105.6(3)
C7 C6 C13 116.9(3)
C5 C6 H6 109.2
C7 C6 H6 109.2
C13 C6 H6 109.2
C12 C7 C8 119.0(4)
C12 C7 C6 121.7(4)
C8 C7 C6 119.0(3)
C7 C8 C9 121.3(4)
C7 C8 H8 119.3
C9 C8 H8 119.3
C10 C9 C8 118.7(4)
C10 C9 H9 120.6
C8 C9 H9 120.6
C11 C10 C9 121.0(4)
C11 C10 H10 119.5
C9 C10 H10 119.5
C10 C11 C12 120.3(4)
C10 C11 H11 119.9
C12 C11 H11 119.9
C7 C12 C11 119.6(4)
C7 C12 H12 120.2
C11 C12 H12 120.2
C21 C13 C14 111.8(3)
C21 C13 C6 116.9(3)
C14 C13 C6 107.1(3)
C21 C13 H13 106.8
C14 C13 H13 106.8
C6 C13 H13 106.8
C19 C14 C15 117.2(4)
C19 C14 C13 121.2(3)
C15 C14 C13 121.5(4)
C14 C15 C16 122.0(4)
C14 C15 H15 119.0
C16 C15 H15 119.0
C17 C16 C15 119.0(4)
C17 C16 H16 120.5
C15 C16 H16 120.5
C16 C17 O1 124.3(4)
C16 C17 C18 120.5(4)
O1 C17 C18 115.1(4)
C19 C18 C17 120.0(4)
C19 C18 H18 120.0
C17 C18 H18 120.0
C18 C19 C14 121.2(4)
C18 C19 H19 119.4
C14 C19 H19 119.4
O1 C20 H20A 109.5
O1 C20 H20B 109.5
H20A C20 H20B 109.5
O1 C20 H20C 109.5
H20A C20 H20C 109.5
H20B C20 H20C 109.5
C26 C21 C22 117.0(3)
C26 C21 C13 124.9(3)
C22 C21 C13 117.8(3)
C23 C22 C21 123.0(4)
C23 C22 H22 118.5
C21 C22 H22 118.5
C24 C23 C22 118.9(4)
C24 C23 H23 120.5
C22 C23 H23 120.5
C23 C24 O2 124.4(3)
C23 C24 C25 120.0(3)
O2 C24 C25 115.6(3)
C24 C25 C26 120.4(4)
C24 C25 H25 119.8
C26 C25 H25 119.8
C21 C26 C25 120.6(4)
C21 C26 H26 119.7
C25 C26 H26 119.7
O2 C27 H27A 109.5
O2 C27 H27B 109.5
H27A C27 H27B 109.5
O2 C27 H27C 109.5
H27A C27 H27C 109.5
H27B C27 H27C 109.5
C29 C28 C33 117.5(4)
C29 C28 Si1 120.0(3)
C33 C28 Si1 122.1(3)
C28 C29 C30 121.6(4)
C28 C29 H29 119.2
C30 C29 H29 119.2
C31 C30 C29 119.2(4)
C31 C30 H30 120.4
C29 C30 H30 120.4
C32 C31 C30 120.2(4)
C32 C31 H31 119.9
C30 C31 H31 119.9
C31 C32 C33 120.4(4)
C31 C32 H32 119.8
C33 C32 H32 119.8
C32 C33 C28 121.1(4)
C32 C33 H33 119.5
C28 C33 H33 119.5
C35 C34 C39 117.2(4)
C35 C34 Si1 122.9(3)
C39 C34 Si1 119.8(3)
C36 C35 C34 122.2(4)
C36 C35 H35 118.9
C34 C35 H35 118.9
C37 C36 C35 119.8(4)
C37 C36 H36 120.1
C35 C36 H36 120.1
C36 C37 C38 119.9(4)
C36 C37 H37 120.1
C38 C37 H37 120.1
C37 C38 C39 120.2(4)
C37 C38 H38 119.9
C39 C38 H38 119.9
C38 C39 C34 120.7(4)
C38 C39 H39 119.6
C34 C39 H39 119.6
C45 C40 C41 117.5(4)
C45 C40 Si1 122.0(3)
C41 C40 Si1 120.6(3)
C42 C41 C40 121.0(4)
C42 C41 H41 119.5
C40 C41 H41 119.5
C43 C42 C41 119.8(4)
C43 C42 H42 120.1
C41 C42 H42 120.1
C42 C43 C44 120.6(4)
C42 C43 H43 119.7
C44 C43 H43 119.7
C45 C44 C43 119.2(4)
C45 C44 H44 120.4
C43 C44 H44 120.4
C44 C45 C40 121.9(4)
C44 C45 H45 119.1
C40 C45 H45 119.1
C73 Si2 C85 116.59(18)
C73 Si2 C79 110.51(16)
C85 Si2 C79 107.71(17)
C73 Si2 C46 103.97(17)
C85 Si2 C46 106.07(17)
C79 Si2 C46 111.93(17)
C62 O3 C65 116.7(3)
C69 O4 C72 116.4(4)
C50 N2 C46 124.3(3)
C50 N2 C49 124.3(3)
C46 N2 C49 111.4(3)
N2 C46 C47 103.9(3)
N2 C46 Si2 112.9(2)
C47 C46 Si2 112.8(3)
N2 C46 H46 109.0
C47 C46 H46 109.0
Si2 C46 H46 109.0
C46 C47 C48 104.4(3)
C46 C47 H47A 110.9
C48 C47 H47A 110.9
C46 C47 H47B 110.9
C48 C47 H47B 110.9
H47A C47 H47B 108.9
C49 C48 C47 104.6(3)
C49 C48 H48A 110.8
C47 C48 H48A 110.8
C49 C48 H48B 110.8
C47 C48 H48B 110.8
H48A C48 H48B 108.9
N2 C49 C48 104.0(3)
N2 C49 H49A 110.9
C48 C49 H49A 110.9
N2 C49 H49B 110.9
C48 C49 H49B 110.9
H49A C49 H49B 109.0
N2 C50 C51 126.7(4)
N2 C50 H50 116.6
C51 C50 H50 116.6
C50 C51 C52 106.4(3)
C50 C51 C58 108.1(3)
C52 C51 C58 112.9(3)
C50 C51 H51 109.8
C52 C51 H51 109.8
C58 C51 H51 109.8
C57 C52 C53 119.3(4)
C57 C52 C51 119.8(4)
C53 C52 C51 120.9(4)
C54 C53 C52 119.9(5)
C54 C53 H53 120.1
C52 C53 H53 120.1
C55 C54 C53 120.2(5)
C55 C54 H54 119.9
C53 C54 H54 119.9
C54 C55 C56 121.1(4)
C54 C55 H55 119.5
C56 C55 H55 119.5
C55 C56 C57 119.0(5)
C55 C56 H56 120.5
C57 C56 H56 120.5
C52 C57 C56 120.5(4)
C52 C57 H57 119.7
C56 C57 H57 119.7
C66 C58 C59 114.1(3)
C66 C58 C51 113.3(3)
C59 C58 C51 110.0(3)
C66 C58 H58 106.3
C59 C58 H58 106.3
C51 C58 H58 106.3
C60 C59 C64 116.8(3)
C60 C59 C58 120.6(3)
C64 C59 C58 122.6(3)
C61 C60 C59 122.7(4)
C61 C60 H60 118.7
C59 C60 H60 118.7
C60 C61 C62 119.2(4)
C60 C61 H61 120.4
C62 C61 H61 120.4
O3 C62 C61 124.5(4)
O3 C62 C63 115.8(4)
C61 C62 C63 119.7(4)
C64 C63 C62 119.4(4)
C64 C63 H63 120.3
C62 C63 H63 120.3
C63 C64 C59 122.1(3)
C63 C64 H64 118.9
C59 C64 H64 118.9
O3 C65 H65A 109.5
O3 C65 H65B 109.5
H65A C65 H65B 109.5
O3 C65 H65C 109.5
H65A C65 H65C 109.5
H65B C65 H65C 109.5
C67 C66 C71 117.6(3)
C67 C66 C58 120.3(3)
C71 C66 C58 122.1(3)
C68 C67 C66 121.7(4)
C68 C67 H67 119.1
C66 C67 H67 119.1
C67 C68 C69 118.9(4)
C67 C68 H68 120.5
C69 C68 H68 120.5
C70 C69 O4 123.3(4)
C70 C69 C68 120.5(4)
O4 C69 C68 116.3(4)
C69 C70 C71 120.4(4)
C69 C70 H70 119.8
C71 C70 H70 119.8
C70 C71 C66 120.8(4)
C70 C71 H71 119.6
C66 C71 H71 119.6
O4 C72 H72A 109.5
O4 C72 H72B 109.5
H72A C72 H72B 109.5
O4 C72 H72C 109.5
H72A C72 H72C 109.5
H72B C72 H72C 109.5
C74 C73 C78 116.0(4)
C74 C73 Si2 121.2(3)
C78 C73 Si2 122.7(3)
C75 C74 C73 123.1(4)
C75 C74 H74 118.5
C73 C74 H74 118.5
C74 C75 C76 118.7(4)
C74 C75 H75 120.6
C76 C75 H75 120.6
C77 C76 C75 120.0(4)
C77 C76 H76 120.0
C75 C76 H76 120.0
C76 C77 C78 121.3(4)
C76 C77 H77 119.4
C78 C77 H77 119.4
C77 C78 C73 121.0(4)
C77 C78 H78 119.5
C73 C78 H78 119.5
C84 C79 C80 117.3(3)
C84 C79 Si2 120.7(3)
C80 C79 Si2 122.0(3)
C81 C80 C79 120.6(4)
C81 C80 H80 119.7
C79 C80 H80 119.7
C82 C81 C80 120.4(4)
C82 C81 H81 119.8
C80 C81 H81 119.8
C81 C82 C83 119.7(4)
C81 C82 H82 120.1
C83 C82 H82 120.1
C84 C83 C82 120.2(4)
C84 C83 H83 119.9
C82 C83 H83 119.9
C83 C84 C79 121.7(4)
C83 C84 H84 119.1
C79 C84 H84 119.1
C90 C85 C86 117.3(4)
C90 C85 Si2 123.2(3)
C86 C85 Si2 119.3(3)
C87 C86 C85 121.9(4)
C87 C86 H86 119.1
C85 C86 H86 119.1
C88 C87 C86 119.8(4)
C88 C87 H87 120.1
C86 C87 H87 120.1
C87 C88 C89 120.2(4)
C87 C88 H88 119.9
C89 C88 H88 119.9
C88 C89 C90 120.2(4)
C88 C89 H89 119.9
C90 C89 H89 119.9
C89 C90 C85 120.5(4)
C89 C90 H90 119.7
C85 C90 H90 119.7
F3 B1 F1 110.1(4)
F3 B1 F4 109.4(3)
F1 B1 F4 109.6(4)
F3 B1 F2 110.3(4)
F1 B1 F2 108.1(3)
F4 B1 F2 109.3(4)
F6 B2 F7 109.5(3)
F6 B2 F8 109.8(4)
F7 B2 F8 109.2(4)
F6 B2 F5 109.1(3)
F7 B2 F5 109.8(4)
F8 B2 F5 109.4(3)

loop_
_geom_bond_atom_site_label_1
_geom_bond_atom_site_label_2
_geom_bond_distance
Si1 C28 1.868(4)
Si1 C34 1.872(4)
Si1 C40 1.883(4)
Si1 C1 1.913(4)
O1 C17 1.374(5)
O1 C20 1.417(5)
O2 C24 1.377(4)
O2 C27 1.432(4)
N1 C5 1.272(5)
N1 C4A 1.486(5)
N1 C1 1.506(5)
C1 C2A 1.548(5)
C1 H1 1.0000
C2A C3A 1.552(12)
C2A H2A 0.9900
C2A H2B 0.9900
C3A C4A 1.461(12)
C3A H3A 0.9900
C3A H3B 0.9900
C4A H4A 0.9900
C4A H4B 0.9900
C3B H3C 0.9900
C3B H3D 0.9900
C5 C6 1.489(5)
C5 H5 0.9500
C6 C7 1.521(6)
C6 C13 1.558(6)
C6 H6 1.0000
C7 C12 1.382(6)
C7 C8 1.382(6)
C8 C9 1.399(6)
C8 H8 0.9500
C9 C10 1.375(6)
C9 H9 0.9500
C10 C11 1.362(7)
C10 H10 0.9500
C11 C12 1.411(6)
C11 H11 0.9500
C12 H12 0.9500
C13 C21 1.514(5)
C13 C14 1.519(5)
C13 H13 1.0000
C14 C19 1.389(6)
C14 C15 1.392(6)
C15 C16 1.399(6)
C15 H15 0.9500
C16 C17 1.347(6)
C16 H16 0.9500
C17 C18 1.400(6)
C18 C19 1.370(6)
C18 H18 0.9500
C19 H19 0.9500
C20 H20A 0.9800
C20 H20B 0.9800
C20 H20C 0.9800
C21 C26 1.391(5)
C21 C22 1.398(5)
C22 C23 1.380(5)
C22 H22 0.9500
C23 C24 1.374(5)
C23 H23 0.9500
C24 C25 1.387(5)
C25 C26 1.395(5)
C25 H25 0.9500
C26 H26 0.9500
C27 H27A 0.9800
C27 H27B 0.9800
C27 H27C 0.9800
C28 C29 1.389(6)
C28 C33 1.397(6)
C29 C30 1.393(6)
C29 H29 0.9500
C30 C31 1.381(6)
C30 H30 0.9500
C31 C32 1.371(6)
C31 H31 0.9500
C32 C33 1.377(6)
C32 H32 0.9500
C33 H33 0.9500
C34 C35 1.403(5)
C34 C39 1.408(5)
C35 C36 1.386(6)
C35 H35 0.9500
C36 C37 1.382(6)
C36 H36 0.9500
C37 C38 1.395(6)
C37 H37 0.9500
C38 C39 1.399(6)
C38 H38 0.9500
C39 H39 0.9500
C40 C45 1.393(6)
C40 C41 1.396(6)
C41 C42 1.384(6)
C41 H41 0.9500
C42 C43 1.370(7)
C42 H42 0.9500
C43 C44 1.386(7)
C43 H43 0.9500
C44 C45 1.374(6)
C44 H44 0.9500
C45 H45 0.9500
Si2 C73 1.860(4)
Si2 C85 1.866(4)
Si2 C79 1.874(4)
Si2 C46 1.935(4)
O3 C62 1.375(5)
O3 C65 1.436(5)
O4 C69 1.363(5)
O4 C72 1.471(6)
N2 C50 1.278(5)
N2 C46 1.485(5)
N2 C49 1.502(5)
C46 C47 1.527(5)
C46 H46 1.0000
C47 C48 1.542(5)
C47 H47A 0.9900
C47 H47B 0.9900
C48 C49 1.530(5)
C48 H48A 0.9900
C48 H48B 0.9900
C49 H49A 0.9900
C49 H49B 0.9900
C50 C51 1.495(5)
C50 H50 0.9500
C51 C52 1.520(6)
C51 C58 1.542(6)
C51 H51 1.0000
C52 C57 1.390(6)
C52 C53 1.406(6)
C53 C54 1.384(6)
C53 H53 0.9500
C54 C55 1.372(7)
C54 H54 0.9500
C55 C56 1.391(7)
C55 H55 0.9500
C56 C57 1.393(6)
C56 H56 0.9500
C57 H57 0.9500
C58 C66 1.516(5)
C58 C59 1.533(5)
C58 H58 1.0000
C59 C60 1.383(5)
C59 C64 1.401(5)
C60 C61 1.376(6)
C60 H60 0.9500
C61 C62 1.390(6)
C61 H61 0.9500
C62 C63 1.397(5)
C63 C64 1.370(5)
C63 H63 0.9500
C64 H64 0.9500
C65 H65A 0.9800
C65 H65B 0.9800
C65 H65C 0.9800
C66 C67 1.383(5)
C66 C71 1.394(5)
C67 C68 1.378(6)
C67 H67 0.9500
C68 C69 1.387(6)
C68 H68 0.9500
C69 C70 1.352(6)
C70 C71 1.381(5)
C70 H70 0.9500
C71 H71 0.9500
C72 H72A 0.9800
C72 H72B 0.9800
C72 H72C 0.9800
C73 C74 1.405(6)
C73 C78 1.413(6)
C74 C75 1.381(6)
C74 H74 0.9500
C75 C76 1.398(6)
C75 H75 0.9500
C76 C77 1.361(6)
C76 H76 0.9500
C77 C78 1.385(6)
C77 H77 0.9500
C78 H78 0.9500
C79 C84 1.396(5)
C79 C80 1.413(6)
C80 C81 1.390(5)
C80 H80 0.9500
C81 C82 1.379(6)
C81 H81 0.9500
C82 C83 1.386(6)
C82 H82 0.9500
C83 C84 1.377(5)
C83 H83 0.9500
C84 H84 0.9500
C85 C90 1.399(5)
C85 C86 1.407(5)
C86 C87 1.376(6)
C86 H86 0.9500
C87 C88 1.368(6)
C87 H87 0.9500
C88 C89 1.388(6)
C88 H88 0.9500
C89 C90 1.389(5)
C89 H89 0.9500
C90 H90 0.9500
F1 B1 1.382(6)
F2 B1 1.388(5)
F3 B1 1.381(5)
F4 B1 1.382(5)
F5 B2 1.395(5)
F6 B2 1.384(5)
F7 B2 1.390(5)
F8 B2 1.393(5)

loop_
_geom_torsion_atom_site_label_1
_geom_torsion_atom_site_label_2
_geom_torsion_atom_site_label_3
_geom_torsion_atom_site_label_4
_geom_torsion
C5 N1 C1 C2A 167.4(4)
C4A N1 C1 C2A -9.3(4)
C5 N1 C1 Si1 -70.6(4)
C4A N1 C1 Si1 112.7(3)
C28 Si1 C1 N1 177.6(3)
C34 Si1 C1 N1 -60.2(3)
C40 Si1 C1 N1 59.2(3)
C28 Si1 C1 C2A -66.7(3)
C34 Si1 C1 C2A 55.5(3)
C40 Si1 C1 C2A 174.9(3)
N1 C1 C2A C3A 25.8(7)
Si1 C1 C2A C3A -95.6(7)
C1 C2A C3A C4A -34.3(10)
C2A C3A C4A N1 28.3(10)
C5 N1 C4A C3A 171.4(8)
C1 N1 C4A C3A -12.1(8)
C4A N1 C5 C6 -6.1(7)
C1 N1 C5 C6 177.7(4)
N1 C5 C6 C7 -91.8(5)
N1 C5 C6 C13 143.2(4)
C5 C6 C7 C12 -70.1(4)
C13 C6 C7 C12 47.6(5)
C5 C6 C7 C8 103.5(4)
C13 C6 C7 C8 -138.8(4)
C12 C7 C8 C9 -2.9(6)
C6 C7 C8 C9 -176.7(3)
C7 C8 C9 C10 2.1(6)
C8 C9 C10 C11 -0.3(6)
C9 C10 C11 C12 -0.6(6)
C8 C7 C12 C11 1.9(6)
C6 C7 C12 C11 175.5(3)
C10 C11 C12 C7 -0.2(6)
C5 C6 C13 C21 177.8(3)
C7 C6 C13 C21 59.5(5)
C5 C6 C13 C14 -56.0(4)
C7 C6 C13 C14 -174.3(3)
C21 C13 C14 C19 68.4(5)
C6 C13 C14 C19 -60.9(5)
C21 C13 C14 C15 -116.3(4)
C6 C13 C14 C15 114.5(4)
C19 C14 C15 C16 -1.6(6)
C13 C14 C15 C16 -177.1(4)
C14 C15 C16 C17 1.4(6)
C15 C16 C17 O1 178.0(4)
C15 C16 C17 C18 0.8(6)
C20 O1 C17 C16 3.3(7)
C20 O1 C17 C18 -179.3(4)
C16 C17 C18 C19 -2.7(7)
O1 C17 C18 C19 179.8(4)
C17 C18 C19 C14 2.5(7)
C15 C14 C19 C18 -0.4(6)
C13 C14 C19 C18 175.2(4)
C14 C13 C21 C26 -85.4(5)
C6 C13 C21 C26 38.5(5)
C14 C13 C21 C22 87.9(4)
C6 C13 C21 C22 -148.2(3)
C26 C21 C22 C23 2.3(6)
C13 C21 C22 C23 -171.5(3)
C21 C22 C23 C24 0.4(6)
C22 C23 C24 O2 176.7(3)
C22 C23 C24 C25 -3.6(5)
C27 O2 C24 C23 -12.8(5)
C27 O2 C24 C25 167.5(3)
C23 C24 C25 C26 4.1(5)
O2 C24 C25 C26 -176.2(3)
C22 C21 C26 C25 -1.8(5)
C13 C21 C26 C25 171.5(3)
C24 C25 C26 C21 -1.3(6)
C34 Si1 C28 C29 -151.0(3)
C40 Si1 C28 C29 86.4(4)
C1 Si1 C28 C29 -32.8(4)
C34 Si1 C28 C33 36.7(4)
C40 Si1 C28 C33 -85.9(4)
C1 Si1 C28 C33 154.9(3)
C33 C28 C29 C30 -1.0(6)
Si1 C28 C29 C30 -173.6(3)
C28 C29 C30 C31 0.6(6)
C29 C30 C31 C32 -0.9(6)
C30 C31 C32 C33 1.6(7)
C31 C32 C33 C28 -2.0(6)
C29 C28 C33 C32 1.7(6)
Si1 C28 C33 C32 174.2(3)
C28 Si1 C34 C35 20.5(4)
C40 Si1 C34 C35 143.3(3)
C1 Si1 C34 C35 -96.4(3)
C28 Si1 C34 C39 -163.2(3)
C40 Si1 C34 C39 -40.4(4)
C1 Si1 C34 C39 79.9(3)
C39 C34 C35 C36 2.1(6)
Si1 C34 C35 C36 178.5(3)
C34 C35 C36 C37 -1.3(6)
C35 C36 C37 C38 -0.1(6)
C36 C37 C38 C39 0.7(6)
C37 C38 C39 C34 0.2(6)
C35 C34 C39 C38 -1.5(6)
Si1 C34 C39 C38 -178.0(3)
C28 Si1 C40 C45 105.7(3)
C34 Si1 C40 C45 -19.7(4)
C1 Si1 C40 C45 -138.3(3)
C28 Si1 C40 C41 -72.8(4)
C34 Si1 C40 C41 161.8(3)
C1 Si1 C40 C41 43.3(4)
C45 C40 C41 C42 3.5(6)
Si1 C40 C41 C42 -177.9(3)
C40 C41 C42 C43 -1.5(7)
C41 C42 C43 C44 -1.6(7)
C42 C43 C44 C45 2.5(7)
C43 C44 C45 C40 -0.3(7)
C41 C40 C45 C44 -2.6(6)
Si1 C40 C45 C44 178.9(3)
C50 N2 C46 C47 164.8(3)
C49 N2 C46 C47 -14.1(4)
C50 N2 C46 Si2 -72.6(4)
C49 N2 C46 Si2 108.5(3)
C73 Si2 C46 N2 173.6(3)
C85 Si2 C46 N2 -62.9(3)
C79 Si2 C46 N2 54.3(3)
C73 Si2 C46 C47 -68.9(3)
C85 Si2 C46 C47 54.6(3)
C79 Si2 C46 C47 171.8(2)
N2 C46 C47 C48 29.6(4)
Si2 C46 C47 C48 -93.0(3)
C46 C47 C48 C49 -34.6(4)
C50 N2 C49 C48 173.8(4)
C46 N2 C49 C48 -7.3(4)
C47 C48 C49 N2 25.5(4)
C46 N2 C50 C51 174.7(3)
C49 N2 C50 C51 -6.6(6)
N2 C50 C51 C52 -89.2(5)
N2 C50 C51 C58 149.2(4)
C50 C51 C52 C57 108.5(4)
C58 C51 C52 C57 -133.0(4)
C50 C51 C52 C53 -70.0(5)
C58 C51 C52 C53 48.5(5)
C57 C52 C53 C54 0.8(6)
C51 C52 C53 C54 179.3(4)
C52 C53 C54 C55 0.5(7)
C53 C54 C55 C56 -1.3(7)
C54 C55 C56 C57 0.7(7)
C53 C52 C57 C56 -1.3(6)
C51 C52 C57 C56 -179.9(4)
C55 C56 C57 C52 0.6(6)
C50 C51 C58 C66 172.9(3)
C52 C51 C58 C66 55.5(4)
C50 C51 C58 C59 -58.0(4)
C52 C51 C58 C59 -175.5(3)
C66 C58 C59 C60 -127.4(4)
C51 C58 C59 C60 103.9(4)
C66 C58 C59 C64 53.9(5)
C51 C58 C59 C64 -74.8(5)
C64 C59 C60 C61 -0.2(6)
C58 C59 C60 C61 -179.0(4)
C59 C60 C61 C62 -0.9(6)
C65 O3 C62 C61 -2.8(6)
C65 O3 C62 C63 177.3(4)
C60 C61 C62 O3 -179.3(4)
C60 C61 C62 C63 0.6(6)
O3 C62 C63 C64 -179.2(3)
C61 C62 C63 C64 0.9(6)
C62 C63 C64 C59 -2.1(6)
C60 C59 C64 C63 1.7(6)
C58 C59 C64 C63 -179.5(4)
C59 C58 C66 C67 95.4(4)
C51 C58 C66 C67 -137.7(4)
C59 C58 C66 C71 -83.8(5)
C51 C58 C66 C71 43.1(5)
C71 C66 C67 C68 1.0(6)
C58 C66 C67 C68 -178.3(4)
C66 C67 C68 C69 -2.9(6)
C72 O4 C69 C70 -16.7(7)
C72 O4 C69 C68 162.4(4)
C67 C68 C69 C70 4.2(7)
C67 C68 C69 O4 -174.9(4)
O4 C69 C70 C71 175.5(4)
C68 C69 C70 C71 -3.6(7)
C69 C70 C71 C66 1.6(6)
C67 C66 C71 C70 -0.3(6)
C58 C66 C71 C70 178.9(4)
C85 Si2 C73 C74 -151.1(3)
C79 Si2 C73 C74 85.5(4)
C46 Si2 C73 C74 -34.7(4)
C85 Si2 C73 C78 33.3(4)
C79 Si2 C73 C78 -90.1(4)
C46 Si2 C73 C78 149.6(3)
C78 C73 C74 C75 -1.6(6)
Si2 C73 C74 C75 -177.5(3)
C73 C74 C75 C76 0.6(7)
C74 C75 C76 C77 0.7(7)
C75 C76 C77 C78 -0.9(6)
C76 C77 C78 C73 -0.2(6)
C74 C73 C78 C77 1.4(6)
Si2 C73 C78 C77 177.3(3)
C73 Si2 C79 C84 105.1(3)
C85 Si2 C79 C84 -23.3(4)
C46 Si2 C79 C84 -139.5(3)
C73 Si2 C79 C80 -72.3(4)
C85 Si2 C79 C80 159.3(3)
C46 Si2 C79 C80 43.1(4)
C84 C79 C80 C81 3.3(6)
Si2 C79 C80 C81 -179.2(3)
C79 C80 C81 C82 -1.8(6)
C80 C81 C82 C83 0.1(6)
C81 C82 C83 C84 0.0(6)
C82 C83 C84 C79 1.7(6)
C80 C79 C84 C83 -3.3(6)
Si2 C79 C84 C83 179.2(3)
C73 Si2 C85 C90 18.3(4)
C79 Si2 C85 C90 143.1(3)
C46 Si2 C85 C90 -96.9(3)
C73 Si2 C85 C86 -167.4(3)
C79 Si2 C85 C86 -42.5(3)
C46 Si2 C85 C86 77.5(3)
C90 C85 C86 C87 -0.7(6)
Si2 C85 C86 C87 -175.3(3)
C85 C86 C87 C88 -0.1(6)
C86 C87 C88 C89 0.3(6)
C87 C88 C89 C90 0.4(6)
C88 C89 C90 C85 -1.2(6)
C86 C85 C90 C89 1.3(6)
Si2 C85 C90 C89 175.7(3)
